data_4303838
loop_
_publ_author_name
'Hitomi Misaki'
'Hiroyuki Miyake'
'Satoshi Shinoda'
'Hiroshi Tsukube'

_publ_contact_author_address
;
Department of Chemistry
Graduate School of Science
Osaka City University
3-3-138 Sugimoto, Sumiyoshi-ku, 
Osaka 558-8585, Japan
;
_publ_contact_author_name 'Prof. Hiroshi Tsukube'
_publ_section_title
;
Asymmetric Twisting and Chirality Probing Properties of Quadruple-Stranded
Helicates: Coordination Versatility and Chirality Response of Na+, Ca2+,
and La3+ Complexes with Octadentate Cyclen Ligand
;
_journal_name_full 'Inorganic Chemistry'
_journal_page_first 11921
_journal_page_last 11928
_journal_paper_doi 10.1021/ic901496s
_journal_volume 48
_journal_year 2009
_chemical_formula_moiety 'C48 H48 N8 Na, I'
_chemical_formula_sum 'C48 H48 I N8 Na'
_chemical_formula_weight 886.83
_chemical_name_systematic
; 
 ? 
;
_space_group_IT_number 2
_symmetry_cell_setting triclinic
_symmetry_space_group_name_Hall '-P 1'
_symmetry_space_group_name_H-M 'P -1'
_atom_sites_solution_hydrogens geom
_atom_sites_solution_primary direct
_atom_sites_solution_secondary difmap
_audit_creation_method SHELXL-97
_cell_angle_alpha 93.659(7)
_cell_angle_beta 105.762(7)
_cell_angle_gamma 96.167(7)
_cell_formula_units_Z 2
_cell_length_a 10.493(3)
_cell_length_b 13.368(4)
_cell_length_c 15.286(5)
_cell_measurement_reflns_used 9333
_cell_measurement_temperature 100(2)
_cell_measurement_theta_max 27.4835
_cell_measurement_theta_min 3.0448
_cell_volume 2041.9(11)
_computing_cell_refinement 'CrystalClear (Rigaku Corp., 2000)'
_computing_data_collection 'CrystalClear (Rigaku Corp., 2000)'
_computing_data_reduction 'CrystalClear (Rigaku Corp., 2000)'
_computing_structure_refinement 'SHELXL-97 (Sheldrick, 1997)'
_computing_structure_solution 'SIR97(Altomare, 1999)'
_diffrn_ambient_temperature 100(2)
_diffrn_measured_fraction_theta_full 0.976
_diffrn_measured_fraction_theta_max 0.976
_diffrn_measurement_device
;
Mercury CCD (2x2 bin mode)
;
_diffrn_measurement_method \w
_diffrn_radiation_detector CCD
_diffrn_radiation_monochromator 'Graphite Monochromator'
_diffrn_radiation_source 'Rotating Anode'
_diffrn_radiation_type MoK\a
_diffrn_radiation_wavelength 0.71070
_diffrn_reflns_av_R_equivalents 0.0299
_diffrn_reflns_av_sigmaI/netI 0.0392
_diffrn_reflns_limit_h_max 13
_diffrn_reflns_limit_h_min -13
_diffrn_reflns_limit_k_max 14
_diffrn_reflns_limit_k_min -17
_diffrn_reflns_limit_l_max 19
_diffrn_reflns_limit_l_min -19
_diffrn_reflns_number 20391
_diffrn_reflns_theta_full 27.48
_diffrn_reflns_theta_max 27.48
_diffrn_reflns_theta_min 3.05
_exptl_absorpt_coefficient_mu 0.841
_exptl_absorpt_correction_T_max 0.8498
_exptl_absorpt_correction_T_min 0.8498
_exptl_absorpt_correction_type multi-scan
_exptl_absorpt_process_details '(Jacobson, 1998)'
_exptl_crystal_colour Colorless
_exptl_crystal_density_diffrn 1.442
_exptl_crystal_density_method 'not measured'
_exptl_crystal_description Prism
_exptl_crystal_F_000 912
_exptl_crystal_size_max 0.20
_exptl_crystal_size_mid 0.20
_exptl_crystal_size_min 0.20
_refine_diff_density_max 0.638
_refine_diff_density_min -0.692
_refine_diff_density_rms 0.076
_refine_ls_extinction_method none
_refine_ls_goodness_of_fit_ref 1.088
_refine_ls_hydrogen_treatment constr
_refine_ls_matrix_type full
_refine_ls_number_parameters 523
_refine_ls_number_reflns 9138
_refine_ls_number_restraints 0
_refine_ls_restrained_S_all 1.088
_refine_ls_R_factor_all 0.0461
_refine_ls_R_factor_gt 0.0378
_refine_ls_shift/su_max 0.002
_refine_ls_shift/su_mean 0.000
_refine_ls_structure_factor_coef Fsqd
_refine_ls_weighting_details 'calc w=1/[\s^2^(Fo^2^)+(0.0240P)^2^+2.8956P] where P=(Fo^2^+2Fc^2^)/3'
_refine_ls_weighting_scheme calc
_refine_ls_wR_factor_gt 0.0781
_refine_ls_wR_factor_ref 0.0811
_reflns_number_gt 8297
_reflns_number_total 9138
_reflns_threshold_expression >2sigma(I)
_cod_data_source_file ic901496s_si_002_1.cif
_cod_data_source_block '[Na(1)]I'
_cod_depositor_comments
;
The following automatic conversions were performed:
'_exptl_absorpt_correction_type' value 'Multi-scan' changed to
'multi-scan' according to
'/home/saulius/struct/CIF-dictionaries/cif_core.dic' dictionary named
'cif_core.dic' version 2.4.1 from 2010-06-29.

Automatic conversion script
Id: cif_fix_enum 1527 2010-12-29 10:47:43Z saulius 
;
_cod_original_cell_volume 2041.8(11)
_cod_original_sg_symbol_Hall '-P 1 '
_cod_database_code 4303838

loop_
_symmetry_equiv_pos_as_xyz
'x, y, z'
'-x, -y, -z'

loop_
_atom_site_label
_atom_site_type_symbol
_atom_site_fract_x
_atom_site_fract_y
_atom_site_fract_z
_atom_site_U_iso_or_equiv
_atom_site_adp_type
_atom_site_occupancy
_atom_site_symmetry_multiplicity
_atom_site_calc_flag
_atom_site_refinement_flags
_atom_site_disorder_assembly
_atom_site_disorder_group
Na1 Na 0.58717(10) 0.30050(7) 0.71797(6) 0.0176(2) Uani 1 1 d . . .
N1 N 0.44602(19) 0.26271(15) 0.55295(13) 0.0139(4) Uani 1 1 d . . .
C1 C 0.5056(2) 0.31815(19) 0.49088(16) 0.0170(5) Uani 1 1 d . . .
H1 H 0.4857 0.3888 0.4941 0.020 Uiso 1 1 calc R . .
H2 H 0.4633 0.2873 0.4276 0.020 Uiso 1 1 calc R . .
C2 C 0.6564(2) 0.31901(18) 0.51209(16) 0.0162(5) Uani 1 1 d . . .
H3 H 0.6758 0.2494 0.5001 0.019 Uiso 1 1 calc R . .
H4 H 0.6899 0.3618 0.4705 0.019 Uiso 1 1 calc R . .
N2 N 0.7285(2) 0.35727(15) 0.60741(14) 0.0147(4) Uani 1 1 d . . .
C3 C 0.7379(2) 0.46884(17) 0.62013(16) 0.0164(5) Uani 1 1 d . . .
H5 H 0.6536 0.4898 0.5832 0.020 Uiso 1 1 calc R . .
H6 H 0.8111 0.4988 0.5967 0.020 Uiso 1 1 calc R . .
C4 C 0.7630(2) 0.51108(18) 0.71891(17) 0.0177(5) Uani 1 1 d . . .
H7 H 0.8427 0.4849 0.7566 0.021 Uiso 1 1 calc R . .
H8 H 0.7837 0.5855 0.7230 0.021 Uiso 1 1 calc R . .
N3 N 0.6506(2) 0.48623(15) 0.75792(14) 0.0157(4) Uani 1 1 d . . .
C5 C 0.5382(2) 0.54112(18) 0.71693(17) 0.0169(5) Uani 1 1 d . . .
H9 H 0.5261 0.5385 0.6503 0.020 Uiso 1 1 calc R . .
H10 H 0.5612 0.6130 0.7420 0.020 Uiso 1 1 calc R . .
C6 C 0.4065(2) 0.50004(18) 0.73333(17) 0.0169(5) Uani 1 1 d . . .
H11 H 0.4177 0.5036 0.7999 0.020 Uiso 1 1 calc R . .
H12 H 0.3380 0.5434 0.7067 0.020 Uiso 1 1 calc R . .
N4 N 0.3587(2) 0.39437(15) 0.69330(13) 0.0147(4) Uani 1 1 d . . .
C7 C 0.3075(2) 0.39044(18) 0.59203(16) 0.0168(5) Uani 1 1 d . . .
H13 H 0.3626 0.4424 0.5700 0.020 Uiso 1 1 calc R . .
H14 H 0.2148 0.4070 0.5757 0.020 Uiso 1 1 calc R . .
C8 C 0.3096(2) 0.28779(18) 0.54397(17) 0.0168(5) Uani 1 1 d . . .
H15 H 0.2606 0.2352 0.5696 0.020 Uiso 1 1 calc R . .
H16 H 0.2621 0.2868 0.4783 0.020 Uiso 1 1 calc R . .
C9 C 0.4440(3) 0.15400(18) 0.53244(17) 0.0170(5) Uani 1 1 d . . .
H17 H 0.5338 0.1408 0.5293 0.020 Uiso 1 1 calc R . .
H18 H 0.3804 0.1322 0.4717 0.020 Uiso 1 1 calc R . .
C10 C 0.4045(2) 0.09136(18) 0.60241(16) 0.0151(5) Uani 1 1 d . . .
N5 N 0.4464(2) 0.12934(15) 0.68894(14) 0.0150(4) Uani 1 1 d . . .
C11 C 0.4112(2) 0.07312(17) 0.75260(16) 0.0143(5) Uani 1 1 d . . .
C12 C 0.4567(2) 0.11247(18) 0.84498(17) 0.0171(5) Uani 1 1 d . . .
H19 H 0.5126 0.1754 0.8620 0.021 Uiso 1 1 calc R . .
C13 C 0.4200(3) 0.05986(19) 0.91046(18) 0.0204(5) Uani 1 1 d . . .
H20 H 0.4507 0.0869 0.9726 0.024 Uiso 1 1 calc R . .
C14 C 0.3375(3) -0.03374(19) 0.88656(18) 0.0215(5) Uani 1 1 d . . .
H21 H 0.3118 -0.0686 0.9326 0.026 Uiso 1 1 calc R . .
C15 C 0.2942(3) -0.07482(19) 0.79768(18) 0.0204(5) Uani 1 1 d . . .
H22 H 0.2391 -0.1382 0.7822 0.024 Uiso 1 1 calc R . .
C16 C 0.3315(2) -0.02296(17) 0.72879(17) 0.0155(5) Uani 1 1 d . . .
C17 C 0.2931(2) -0.06197(18) 0.63574(17) 0.0176(5) Uani 1 1 d . . .
H23 H 0.2426 -0.1269 0.6169 0.021 Uiso 1 1 calc R . .
C18 C 0.3296(2) -0.00480(18) 0.57346(17) 0.0165(5) Uani 1 1 d . . .
H24 H 0.3047 -0.0298 0.5108 0.020 Uiso 1 1 calc R . .
C19 C 0.8645(2) 0.33043(19) 0.62706(18) 0.0190(5) Uani 1 1 d . . .
H25 H 0.9173 0.3647 0.6874 0.023 Uiso 1 1 calc R . .
H26 H 0.9061 0.3566 0.5807 0.023 Uiso 1 1 calc R . .
C20 C 0.8731(2) 0.21796(18) 0.62782(16) 0.0158(5) Uani 1 1 d . . .
N6 N 0.7974(2) 0.16305(15) 0.66802(14) 0.0167(4) Uani 1 1 d . . .
C21 C 0.8160(2) 0.06298(18) 0.67493(16) 0.0171(5) Uani 1 1 d . . .
C22 C 0.7309(3) 0.00149(19) 0.71321(17) 0.0196(5) Uani 1 1 d . . .
H27 H 0.6622 0.0292 0.7325 0.024 Uiso 1 1 calc R . .
C23 C 0.7476(3) -0.0982(2) 0.72247(17) 0.0224(5) Uani 1 1 d . . .
H28 H 0.6897 -0.1390 0.7479 0.027 Uiso 1 1 calc R . .
C24 C 0.8493(3) -0.1407(2) 0.69485(18) 0.0245(6) Uani 1 1 d . . .
H29 H 0.8609 -0.2093 0.7032 0.029 Uiso 1 1 calc R . .
C25 C 0.9310(3) -0.0836(2) 0.65618(18) 0.0225(5) Uani 1 1 d . . .
H30 H 0.9982 -0.1130 0.6364 0.027 Uiso 1 1 calc R . .
C26 C 0.9164(2) 0.01951(19) 0.64530(17) 0.0185(5) Uani 1 1 d . . .
C27 C 0.9926(2) 0.0810(2) 0.60054(17) 0.0203(5) Uani 1 1 d . . .
H31 H 1.0597 0.0547 0.5783 0.024 Uiso 1 1 calc R . .
C28 C 0.9686(2) 0.17811(19) 0.58981(17) 0.0187(5) Uani 1 1 d . . .
H32 H 1.0155 0.2191 0.5571 0.022 Uiso 1 1 calc R . .
C29 C 0.6959(3) 0.51534(18) 0.85637(17) 0.0182(5) Uani 1 1 d . . .
H33 H 0.6168 0.5256 0.8777 0.022 Uiso 1 1 calc R . .
H34 H 0.7534 0.5812 0.8672 0.022 Uiso 1 1 calc R . .
C30 C 0.7719(2) 0.44218(18) 0.91407(16) 0.0160(5) Uani 1 1 d . . .
N7 N 0.7662(2) 0.34827(15) 0.88051(14) 0.0164(4) Uani 1 1 d . . .
C31 C 0.8270(2) 0.28192(19) 0.93883(17) 0.0171(5) Uani 1 1 d . . .
C32 C 0.8212(2) 0.18090(19) 0.90378(18) 0.0195(5) Uani 1 1 d . . .
H35 H 0.7800 0.1611 0.8407 0.023 Uiso 1 1 calc R . .
C33 C 0.8746(3) 0.1109(2) 0.96020(19) 0.0226(5) Uani 1 1 d . . .
H36 H 0.8699 0.0429 0.9359 0.027 Uiso 1 1 calc R . .
C34 C 0.9364(3) 0.1390(2) 1.05381(19) 0.0243(6) Uani 1 1 d . . .
H37 H 0.9726 0.0899 1.0922 0.029 Uiso 1 1 calc R . .
C35 C 0.9446(3) 0.2363(2) 1.08964(19) 0.0238(6) Uani 1 1 d . . .
H38 H 0.9865 0.2546 1.1528 0.029 Uiso 1 1 calc R . .
C36 C 0.8908(2) 0.3103(2) 1.03312(17) 0.0191(5) Uani 1 1 d . . .
C37 C 0.8940(3) 0.4121(2) 1.06623(17) 0.0218(5) Uani 1 1 d . . .
H39 H 0.9353 0.4345 1.1288 0.026 Uiso 1 1 calc R . .
C38 C 0.8373(2) 0.4775(2) 1.00732(17) 0.0200(5) Uani 1 1 d . . .
H40 H 0.8412 0.5465 1.0282 0.024 Uiso 1 1 calc R . .
C39 C 0.2454(2) 0.3557(2) 0.72620(17) 0.0194(5) Uani 1 1 d . . .
H41 H 0.1963 0.2958 0.6844 0.023 Uiso 1 1 calc R . .
H42 H 0.1843 0.4079 0.7204 0.023 Uiso 1 1 calc R . .
C40 C 0.2739(2) 0.32594(18) 0.82231(16) 0.0164(5) Uani 1 1 d . . .
N8 N 0.3932(2) 0.34853(15) 0.88084(14) 0.0162(4) Uani 1 1 d . . .
C41 C 0.4117(3) 0.31436(18) 0.96606(16) 0.0170(5) Uani 1 1 d . . .
C42 C 0.5413(3) 0.33339(19) 1.02815(17) 0.0189(5) Uani 1 1 d . . .
H43 H 0.6103 0.3734 1.0120 0.023 Uiso 1 1 calc R . .
C43 C 0.5683(3) 0.2951(2) 1.11087(18) 0.0214(5) Uani 1 1 d . . .
H44 H 0.6559 0.3079 1.1515 0.026 Uiso 1 1 calc R . .
C44 C 0.4664(3) 0.23624(19) 1.13634(18) 0.0208(5) Uani 1 1 d . . .
H45 H 0.4863 0.2085 1.1935 0.025 Uiso 1 1 calc R . .
C45 C 0.3392(3) 0.2190(2) 1.07894(18) 0.0217(5) Uani 1 1 d . . .
H46 H 0.2706 0.1813 1.0973 0.026 Uiso 1 1 calc R . .
C46 C 0.3094(2) 0.25725(18) 0.99232(17) 0.0175(5) Uani 1 1 d . . .
C47 C 0.1815(3) 0.2377(2) 0.92818(18) 0.0216(5) Uani 1 1 d . . .
H47 H 0.1088 0.2014 0.9435 0.026 Uiso 1 1 calc R . .
C48 C 0.1646(3) 0.2716(2) 0.84453(18) 0.0210(5) Uani 1 1 d . . .
H48 H 0.0796 0.2591 0.8007 0.025 Uiso 1 1 calc R . .
I1 I 1.077823(17) 0.656812(12) 0.649815(12) 0.02128(6) Uani 1 1 d . . .

loop_
_atom_site_aniso_label
_atom_site_aniso_U_11
_atom_site_aniso_U_22
_atom_site_aniso_U_33
_atom_site_aniso_U_23
_atom_site_aniso_U_13
_atom_site_aniso_U_12
Na1 0.0191(5) 0.0170(5) 0.0147(5) 0.0032(4) 0.0021(4) -0.0007(4)
N1 0.0131(9) 0.0172(9) 0.0123(9) 0.0035(8) 0.0042(8) 0.0028(8)
C1 0.0178(12) 0.0223(12) 0.0115(11) 0.0051(9) 0.0035(9) 0.0052(10)
C2 0.0167(11) 0.0212(12) 0.0126(11) 0.0035(9) 0.0060(9) 0.0046(10)
N2 0.0137(9) 0.0162(10) 0.0144(10) 0.0024(8) 0.0035(8) 0.0036(8)
C3 0.0182(12) 0.0165(11) 0.0160(12) 0.0053(9) 0.0062(10) 0.0029(9)
C4 0.0182(12) 0.0151(11) 0.0194(12) 0.0022(9) 0.0058(10) -0.0003(9)
N3 0.0157(10) 0.0178(10) 0.0148(10) 0.0033(8) 0.0058(8) 0.0029(8)
C5 0.0192(12) 0.0140(11) 0.0181(12) 0.0040(9) 0.0046(10) 0.0051(9)
C6 0.0192(12) 0.0186(11) 0.0138(11) 0.0022(9) 0.0044(10) 0.0073(10)
N4 0.0141(9) 0.0189(10) 0.0112(10) 0.0027(8) 0.0035(8) 0.0019(8)
C7 0.0164(11) 0.0219(12) 0.0119(11) 0.0042(9) 0.0020(9) 0.0055(10)
C8 0.0126(11) 0.0225(12) 0.0154(12) 0.0023(10) 0.0039(9) 0.0034(9)
C9 0.0197(12) 0.0190(12) 0.0140(12) 0.0032(9) 0.0065(10) 0.0047(10)
C10 0.0130(11) 0.0175(11) 0.0152(12) 0.0013(9) 0.0038(9) 0.0040(9)
N5 0.0156(10) 0.0161(9) 0.0139(10) 0.0021(8) 0.0048(8) 0.0025(8)
C11 0.0135(11) 0.0159(11) 0.0145(11) 0.0035(9) 0.0043(9) 0.0045(9)
C12 0.0175(12) 0.0168(11) 0.0174(12) 0.0022(9) 0.0049(10) 0.0035(9)
C13 0.0248(13) 0.0220(12) 0.0169(12) 0.0025(10) 0.0085(10) 0.0065(10)
C14 0.0211(13) 0.0245(13) 0.0222(13) 0.0102(11) 0.0089(11) 0.0053(10)
C15 0.0179(12) 0.0173(12) 0.0261(14) 0.0067(10) 0.0057(11) 0.0018(10)
C16 0.0140(11) 0.0148(11) 0.0182(12) 0.0027(9) 0.0044(9) 0.0042(9)
C17 0.0140(11) 0.0155(11) 0.0212(13) -0.0018(10) 0.0028(10) 0.0012(9)
C18 0.0143(11) 0.0185(11) 0.0152(12) -0.0022(9) 0.0015(9) 0.0042(9)
C19 0.0131(11) 0.0211(12) 0.0239(13) 0.0035(10) 0.0063(10) 0.0027(10)
C20 0.0124(11) 0.0210(12) 0.0130(11) 0.0021(9) 0.0010(9) 0.0040(9)
N6 0.0161(10) 0.0192(10) 0.0158(10) 0.0034(8) 0.0049(8) 0.0039(8)
C21 0.0165(11) 0.0215(12) 0.0125(11) 0.0011(9) 0.0012(9) 0.0069(10)
C22 0.0201(12) 0.0213(12) 0.0173(12) 0.0012(10) 0.0045(10) 0.0045(10)
C23 0.0285(14) 0.0226(13) 0.0146(12) 0.0037(10) 0.0041(11) 0.0007(11)
C24 0.0312(15) 0.0215(13) 0.0169(13) 0.0021(10) -0.0019(11) 0.0085(11)
C25 0.0220(13) 0.0237(13) 0.0201(13) -0.0013(10) 0.0017(11) 0.0083(11)
C26 0.0159(12) 0.0231(12) 0.0135(12) -0.0017(10) -0.0015(10) 0.0063(10)
C27 0.0134(11) 0.0284(13) 0.0182(12) -0.0032(10) 0.0028(10) 0.0061(10)
C28 0.0129(11) 0.0269(13) 0.0149(12) -0.0003(10) 0.0030(9) 0.0004(10)
C29 0.0204(12) 0.0177(11) 0.0152(12) 0.0003(9) 0.0035(10) 0.0014(10)
C30 0.0130(11) 0.0214(12) 0.0140(12) 0.0027(9) 0.0049(9) 0.0004(9)
N7 0.0134(10) 0.0217(10) 0.0146(10) 0.0037(8) 0.0041(8) 0.0024(8)
C31 0.0126(11) 0.0259(13) 0.0151(12) 0.0058(10) 0.0069(9) 0.0025(10)
C32 0.0172(12) 0.0258(13) 0.0173(12) 0.0047(10) 0.0067(10) 0.0039(10)
C33 0.0204(13) 0.0252(13) 0.0259(14) 0.0062(11) 0.0111(11) 0.0054(11)
C34 0.0192(13) 0.0336(14) 0.0260(14) 0.0184(12) 0.0101(11) 0.0107(11)
C35 0.0156(12) 0.0382(15) 0.0188(13) 0.0106(11) 0.0047(10) 0.0047(11)
C36 0.0107(11) 0.0307(13) 0.0167(12) 0.0062(10) 0.0047(9) 0.0019(10)
C37 0.0158(12) 0.0335(14) 0.0132(12) 0.0017(10) 0.0013(10) -0.0025(11)
C38 0.0173(12) 0.0225(12) 0.0179(12) -0.0007(10) 0.0036(10) -0.0025(10)
C39 0.0141(11) 0.0275(13) 0.0162(12) 0.0030(10) 0.0041(10) 0.0016(10)
C40 0.0163(11) 0.0201(12) 0.0139(11) 0.0007(9) 0.0060(9) 0.0034(10)
N8 0.0166(10) 0.0182(10) 0.0146(10) 0.0025(8) 0.0057(8) 0.0021(8)
C41 0.0206(12) 0.0179(11) 0.0132(11) -0.0002(9) 0.0060(10) 0.0037(10)
C42 0.0176(12) 0.0223(12) 0.0179(12) 0.0024(10) 0.0070(10) 0.0025(10)
C43 0.0212(13) 0.0258(13) 0.0162(12) -0.0011(10) 0.0035(10) 0.0043(11)
C44 0.0257(13) 0.0247(13) 0.0149(12) 0.0035(10) 0.0081(10) 0.0088(11)
C45 0.0251(13) 0.0247(13) 0.0188(13) 0.0045(10) 0.0110(11) 0.0040(11)
C46 0.0186(12) 0.0201(12) 0.0158(12) 0.0010(10) 0.0073(10) 0.0045(10)
C47 0.0165(12) 0.0291(14) 0.0209(13) 0.0030(11) 0.0091(10) 0.0004(10)
C48 0.0142(12) 0.0300(14) 0.0174(12) 0.0025(10) 0.0032(10) 0.0001(10)
I1 0.01891(9) 0.01956(9) 0.02598(10) 0.00078(6) 0.00782(7) 0.00212(6)

loop_
_atom_type_symbol
_atom_type_description
_atom_type_scat_dispersion_real
_atom_type_scat_dispersion_imag
_atom_type_scat_source
C C 0.0033 0.0016 'International Tables Vol C Tables 4.2.6.8 and 6.1.1.4'
H H 0.0000 0.0000 'International Tables Vol C Tables 4.2.6.8 and 6.1.1.4'
N N 0.0061 0.0033 'International Tables Vol C Tables 4.2.6.8 and 6.1.1.4'
Na Na 0.0362 0.0249 'International Tables Vol C Tables 4.2.6.8 and 6.1.1.4'
I I -0.4742 1.8119 'International Tables Vol C Tables 4.2.6.8 and 6.1.1.4'

loop_
_geom_angle_atom_site_label_1
_geom_angle_atom_site_label_2
_geom_angle_atom_site_label_3
_geom_angle
_geom_angle_site_symmetry_1
_geom_angle_site_symmetry_3
_geom_angle_publ_flag
N3 Na1 N5 159.15(8) . . ?
N3 Na1 N1 110.60(7) . . ?
N5 Na1 N1 67.65(7) . . ?
N3 Na1 N2 75.08(7) . . ?
N5 Na1 N2 120.90(7) . . ?
N1 Na1 N2 69.98(7) . . ?
N3 Na1 N7 66.72(7) . . ?
N5 Na1 N7 118.02(7) . . ?
N1 Na1 N7 171.23(7) . . ?
N2 Na1 N7 101.29(7) . . ?
N3 Na1 N4 70.41(7) . . ?
N5 Na1 N4 90.11(7) . . ?
N1 Na1 N4 70.65(7) . . ?
N2 Na1 N4 112.30(7) . . ?
N7 Na1 N4 114.80(7) . . ?
C9 N1 C1 109.56(19) . . ?
C9 N1 C8 110.73(18) . . ?
C1 N1 C8 110.07(19) . . ?
C9 N1 Na1 104.63(14) . . ?
C1 N1 Na1 111.71(14) . . ?
C8 N1 Na1 110.03(14) . . ?
N1 C1 C2 113.77(19) . . ?
N1 C1 H1 108.8 . . ?
C2 C1 H1 108.8 . . ?
N1 C1 H2 108.8 . . ?
C2 C1 H2 108.8 . . ?
H1 C1 H2 107.7 . . ?
N2 C2 C1 113.13(19) . . ?
N2 C2 H3 109.0 . . ?
C1 C2 H3 109.0 . . ?
N2 C2 H4 109.0 . . ?
C1 C2 H4 109.0 . . ?
H3 C2 H4 107.8 . . ?
C19 N2 C2 108.41(19) . . ?
C19 N2 C3 107.98(18) . . ?
C2 N2 C3 110.61(18) . . ?
C19 N2 Na1 117.15(15) . . ?
C2 N2 Na1 110.32(14) . . ?
C3 N2 Na1 102.16(14) . . ?
N2 C3 C4 113.80(19) . . ?
N2 C3 H5 108.8 . . ?
C4 C3 H5 108.8 . . ?
N2 C3 H6 108.8 . . ?
C4 C3 H6 108.8 . . ?
H5 C3 H6 107.7 . . ?
N3 C4 C3 114.6(2) . . ?
N3 C4 H7 108.6 . . ?
C3 C4 H7 108.6 . . ?
N3 C4 H8 108.6 . . ?
C3 C4 H8 108.6 . . ?
H7 C4 H8 107.6 . . ?
C29 N3 C5 108.93(19) . . ?
C29 N3 C4 108.80(19) . . ?
C5 N3 C4 110.88(19) . . ?
C29 N3 Na1 113.31(14) . . ?
C5 N3 Na1 110.68(14) . . ?
C4 N3 Na1 104.17(14) . . ?
N3 C5 C6 114.28(19) . . ?
N3 C5 H9 108.7 . . ?
C6 C5 H9 108.7 . . ?
N3 C5 H10 108.7 . . ?
C6 C5 H10 108.7 . . ?
H9 C5 H10 107.6 . . ?
N4 C6 C5 113.1(2) . . ?
N4 C6 H11 109.0 . . ?
C5 C6 H11 109.0 . . ?
N4 C6 H12 109.0 . . ?
C5 C6 H12 109.0 . . ?
H11 C6 H12 107.8 . . ?
C39 N4 C6 108.98(19) . . ?
C39 N4 C7 106.59(19) . . ?
C6 N4 C7 110.29(18) . . ?
C39 N4 Na1 122.55(15) . . ?
C6 N4 Na1 105.11(14) . . ?
C7 N4 Na1 102.93(14) . . ?
N4 C7 C8 112.9(2) . . ?
N4 C7 H13 109.0 . . ?
C8 C7 H13 109.0 . . ?
N4 C7 H14 109.0 . . ?
C8 C7 H14 109.0 . . ?
H13 C7 H14 107.8 . . ?
N1 C8 C7 113.16(19) . . ?
N1 C8 H15 108.9 . . ?
C7 C8 H15 108.9 . . ?
N1 C8 H16 108.9 . . ?
C7 C8 H16 108.9 . . ?
H15 C8 H16 107.8 . . ?
N1 C9 C10 113.3(2) . . ?
N1 C9 H17 108.9 . . ?
C10 C9 H17 108.9 . . ?
N1 C9 H18 108.9 . . ?
C10 C9 H18 108.9 . . ?
H17 C9 H18 107.7 . . ?
N5 C10 C18 123.2(2) . . ?
N5 C10 C9 117.5(2) . . ?
C18 C10 C9 119.2(2) . . ?
C10 N5 C11 117.9(2) . . ?
C10 N5 Na1 115.05(15) . . ?
C11 N5 Na1 127.07(15) . . ?
N5 C11 C12 118.2(2) . . ?
N5 C11 C16 122.5(2) . . ?
C12 C11 C16 119.2(2) . . ?
C13 C12 C11 120.0(2) . . ?
C13 C12 H19 120.0 . . ?
C11 C12 H19 120.0 . . ?
C12 C13 C14 120.8(2) . . ?
C12 C13 H20 119.6 . . ?
C14 C13 H20 119.6 . . ?
C15 C14 C13 120.5(2) . . ?
C15 C14 H21 119.7 . . ?
C13 C14 H21 119.7 . . ?
C14 C15 C16 120.0(2) . . ?
C14 C15 H22 120.0 . . ?
C16 C15 H22 120.0 . . ?
C15 C16 C17 123.1(2) . . ?
C15 C16 C11 119.4(2) . . ?
C17 C16 C11 117.5(2) . . ?
C18 C17 C16 119.0(2) . . ?
C18 C17 H23 120.5 . . ?
C16 C17 H23 120.5 . . ?
C17 C18 C10 119.9(2) . . ?
C17 C18 H24 120.1 . . ?
C10 C18 H24 120.1 . . ?
N2 C19 C20 114.5(2) . . ?
N2 C19 H25 108.6 . . ?
C20 C19 H25 108.6 . . ?
N2 C19 H26 108.6 . . ?
C20 C19 H26 108.6 . . ?
H25 C19 H26 107.6 . . ?
N6 C20 C28 123.2(2) . . ?
N6 C20 C19 118.8(2) . . ?
C28 C20 C19 117.9(2) . . ?
C20 N6 C21 117.5(2) . . ?
N6 C21 C22 118.4(2) . . ?
N6 C21 C26 122.7(2) . . ?
C22 C21 C26 118.9(2) . . ?
C23 C22 C21 120.1(2) . . ?
C23 C22 H27 120.0 . . ?
C21 C22 H27 120.0 . . ?
C22 C23 C24 121.0(2) . . ?
C22 C23 H28 119.5 . . ?
C24 C23 H28 119.5 . . ?
C25 C24 C23 120.1(2) . . ?
C25 C24 H29 120.0 . . ?
C23 C24 H29 120.0 . . ?
C24 C25 C26 120.4(3) . . ?
C24 C25 H30 119.8 . . ?
C26 C25 H30 119.8 . . ?
C27 C26 C25 123.0(2) . . ?
C27 C26 C21 117.4(2) . . ?
C25 C26 C21 119.5(2) . . ?
C28 C27 C26 119.3(2) . . ?
C28 C27 H31 120.4 . . ?
C26 C27 H31 120.4 . . ?
C27 C28 C20 119.6(2) . . ?
C27 C28 H32 120.2 . . ?
C20 C28 H32 120.2 . . ?
N3 C29 C30 116.3(2) . . ?
N3 C29 H33 108.2 . . ?
C30 C29 H33 108.2 . . ?
N3 C29 H34 108.2 . . ?
C30 C29 H34 108.2 . . ?
H33 C29 H34 107.4 . . ?
N7 C30 C38 122.9(2) . . ?
N7 C30 C29 120.1(2) . . ?
C38 C30 C29 116.6(2) . . ?
C30 N7 C31 117.8(2) . . ?
C30 N7 Na1 113.70(16) . . ?
C31 N7 Na1 126.75(16) . . ?
N7 C31 C32 118.3(2) . . ?
N7 C31 C36 122.8(2) . . ?
C32 C31 C36 118.9(2) . . ?
C33 C32 C31 120.5(2) . . ?
C33 C32 H35 119.8 . . ?
C31 C32 H35 119.8 . . ?
C32 C33 C34 120.5(3) . . ?
C32 C33 H36 119.7 . . ?
C34 C33 H36 119.7 . . ?
C35 C34 C33 120.4(2) . . ?
C35 C34 H37 119.8 . . ?
C33 C34 H37 119.8 . . ?
C34 C35 C36 120.4(3) . . ?
C34 C35 H38 119.8 . . ?
C36 C35 H38 119.8 . . ?
C37 C36 C35 123.2(2) . . ?
C37 C36 C31 117.4(2) . . ?
C35 C36 C31 119.4(2) . . ?
C38 C37 C36 119.1(2) . . ?
C38 C37 H39 120.4 . . ?
C36 C37 H39 120.4 . . ?
C37 C38 C30 119.9(2) . . ?
C37 C38 H40 120.1 . . ?
C30 C38 H40 120.1 . . ?
N4 C39 C40 118.3(2) . . ?
N4 C39 H41 107.7 . . ?
C40 C39 H41 107.7 . . ?
N4 C39 H42 107.7 . . ?
C40 C39 H42 107.7 . . ?
H41 C39 H42 107.1 . . ?
N8 C40 C48 122.9(2) . . ?
N8 C40 C39 121.4(2) . . ?
C48 C40 C39 115.6(2) . . ?
C40 N8 C41 117.4(2) . . ?
N8 C41 C46 123.0(2) . . ?
N8 C41 C42 118.1(2) . . ?
C46 C41 C42 118.8(2) . . ?
C43 C42 C41 120.9(2) . . ?
C43 C42 H43 119.6 . . ?
C41 C42 H43 119.6 . . ?
C42 C43 C44 120.3(2) . . ?
C42 C43 H44 119.9 . . ?
C44 C43 H44 119.9 . . ?
C45 C44 C43 120.2(2) . . ?
C45 C44 H45 119.9 . . ?
C43 C44 H45 119.9 . . ?
C44 C45 C46 120.4(2) . . ?
C44 C45 H46 119.8 . . ?
C46 C45 H46 119.8 . . ?
C41 C46 C45 119.4(2) . . ?
C41 C46 C47 117.6(2) . . ?
C45 C46 C47 123.0(2) . . ?
C48 C47 C46 118.8(2) . . ?
C48 C47 H47 120.6 . . ?
C46 C47 H47 120.6 . . ?
C47 C48 C40 120.2(2) . . ?
C47 C48 H48 119.9 . . ?
C40 C48 H48 119.9 . . ?

loop_
_geom_bond_atom_site_label_1
_geom_bond_atom_site_label_2
_geom_bond_distance
_geom_bond_site_symmetry_2
_geom_bond_publ_flag
Na1 N3 2.492(2) . ?
Na1 N5 2.530(2) . ?
Na1 N1 2.541(2) . ?
Na1 N2 2.630(2) . ?
Na1 N7 2.667(2) . ?
Na1 N4 2.771(2) . ?
N1 C9 1.464(3) . ?
N1 C1 1.467(3) . ?
N1 C8 1.478(3) . ?
C1 C2 1.524(3) . ?
C1 H1 0.9900 . ?
C1 H2 0.9900 . ?
C2 N2 1.476(3) . ?
C2 H3 0.9900 . ?
C2 H4 0.9900 . ?
N2 C19 1.465(3) . ?
N2 C3 1.481(3) . ?
C3 C4 1.520(3) . ?
C3 H5 0.9900 . ?
C3 H6 0.9900 . ?
C4 N3 1.477(3) . ?
C4 H7 0.9900 . ?
C4 H8 0.9900 . ?
N3 C29 1.462(3) . ?
N3 C5 1.472(3) . ?
C5 C6 1.521(3) . ?
C5 H9 0.9900 . ?
C5 H10 0.9900 . ?
C6 N4 1.481(3) . ?
C6 H11 0.9900 . ?
C6 H12 0.9900 . ?
N4 C39 1.470(3) . ?
N4 C7 1.490(3) . ?
C7 C8 1.520(3) . ?
C7 H13 0.9900 . ?
C7 H14 0.9900 . ?
C8 H15 0.9900 . ?
C8 H16 0.9900 . ?
C9 C10 1.516(3) . ?
C9 H17 0.9900 . ?
C9 H18 0.9900 . ?
C10 N5 1.323(3) . ?
C10 C18 1.410(3) . ?
N5 C11 1.370(3) . ?
C11 C12 1.408(3) . ?
C11 C16 1.423(3) . ?
C12 C13 1.373(3) . ?
C12 H19 0.9500 . ?
C13 C14 1.409(4) . ?
C13 H20 0.9500 . ?
C14 C15 1.367(4) . ?
C14 H21 0.9500 . ?
C15 C16 1.415(3) . ?
C15 H22 0.9500 . ?
C16 C17 1.416(3) . ?
C17 C18 1.366(4) . ?
C17 H23 0.9500 . ?
C18 H24 0.9500 . ?
C19 C20 1.516(3) . ?
C19 H25 0.9900 . ?
C19 H26 0.9900 . ?
C20 N6 1.321(3) . ?
C20 C28 1.420(3) . ?
N6 C21 1.379(3) . ?
C21 C22 1.415(4) . ?
C21 C26 1.418(3) . ?
C22 C23 1.373(4) . ?
C22 H27 0.9500 . ?
C23 C24 1.409(4) . ?
C23 H28 0.9500 . ?
C24 C25 1.364(4) . ?
C24 H29 0.9500 . ?
C25 C26 1.418(4) . ?
C25 H30 0.9500 . ?
C26 C27 1.418(4) . ?
C27 C28 1.360(4) . ?
C27 H31 0.9500 . ?
C28 H32 0.9500 . ?
C29 C30 1.505(3) . ?
C29 H33 0.9900 . ?
C29 H34 0.9900 . ?
C30 N7 1.314(3) . ?
C30 C38 1.428(3) . ?
N7 C31 1.379(3) . ?
C31 C32 1.410(4) . ?
C31 C36 1.422(3) . ?
C32 C33 1.374(4) . ?
C32 H35 0.9500 . ?
C33 C34 1.409(4) . ?
C33 H36 0.9500 . ?
C34 C35 1.364(4) . ?
C34 H37 0.9500 . ?
C35 C36 1.417(4) . ?
C35 H38 0.9500 . ?
C36 C37 1.415(4) . ?
C37 C38 1.360(4) . ?
C37 H39 0.9500 . ?
C38 H40 0.9500 . ?
C39 C40 1.506(3) . ?
C39 H41 0.9900 . ?
C39 H42 0.9900 . ?
C40 N8 1.318(3) . ?
C40 C48 1.421(3) . ?
N8 C41 1.379(3) . ?
C41 C46 1.412(3) . ?
C41 C42 1.417(4) . ?
C42 C43 1.364(4) . ?
C42 H43 0.9500 . ?
C43 C44 1.413(4) . ?
C43 H44 0.9500 . ?
C44 C45 1.370(4) . ?
C44 H45 0.9500 . ?
C45 C46 1.417(4) . ?
C45 H46 0.9500 . ?
C46 C47 1.417(4) . ?
C47 C48 1.357(4) . ?
C47 H47 0.9500 . ?
C48 H48 0.9500 . ?

loop_
_geom_torsion_atom_site_label_1
_geom_torsion_atom_site_label_2
_geom_torsion_atom_site_label_3
_geom_torsion_atom_site_label_4
_geom_torsion
_geom_torsion_site_symmetry_1
_geom_torsion_site_symmetry_2
_geom_torsion_site_symmetry_3
_geom_torsion_site_symmetry_4
_geom_torsion_publ_flag
N3 Na1 N1 C9 166.57(14) . . . . ?
N5 Na1 N1 C9 -35.78(14) . . . . ?
N2 Na1 N1 C9 102.02(15) . . . . ?
N4 Na1 N1 C9 -134.20(15) . . . . ?
N3 Na1 N1 C1 48.13(17) . . . . ?
N5 Na1 N1 C1 -154.22(17) . . . . ?
N2 Na1 N1 C1 -16.42(14) . . . . ?
N4 Na1 N1 C1 107.36(16) . . . . ?
N3 Na1 N1 C8 -74.45(16) . . . . ?
N5 Na1 N1 C8 83.20(15) . . . . ?
N2 Na1 N1 C8 -139.00(16) . . . . ?
N4 Na1 N1 C8 -15.22(14) . . . . ?
C9 N1 C1 C2 -73.0(2) . . . . ?
C8 N1 C1 C2 165.03(19) . . . . ?
Na1 N1 C1 C2 42.5(2) . . . . ?
N1 C1 C2 N2 -54.6(3) . . . . ?
C1 C2 N2 C19 165.31(19) . . . . ?
C1 C2 N2 C3 -76.5(2) . . . . ?
C1 C2 N2 Na1 35.8(2) . . . . ?
N3 Na1 N2 C19 106.01(17) . . . . ?
N5 Na1 N2 C19 -88.61(17) . . . . ?
N1 Na1 N2 C19 -135.00(17) . . . . ?
N7 Na1 N2 C19 44.07(17) . . . . ?
N4 Na1 N2 C19 167.04(15) . . . . ?
N3 Na1 N2 C2 -129.35(15) . . . . ?
N5 Na1 N2 C2 36.03(17) . . . . ?
N1 Na1 N2 C2 -10.37(14) . . . . ?
N7 Na1 N2 C2 168.71(14) . . . . ?
N4 Na1 N2 C2 -68.32(16) . . . . ?
N3 Na1 N2 C3 -11.72(13) . . . . ?
N5 Na1 N2 C3 153.66(13) . . . . ?
N1 Na1 N2 C3 107.26(14) . . . . ?
N7 Na1 N2 C3 -73.67(14) . . . . ?
N4 Na1 N2 C3 49.31(15) . . . . ?
C19 N2 C3 C4 -82.7(2) . . . . ?
C2 N2 C3 C4 158.8(2) . . . . ?
Na1 N2 C3 C4 41.4(2) . . . . ?
N2 C3 C4 N3 -68.2(3) . . . . ?
C3 C4 N3 C29 170.02(19) . . . . ?
C3 C4 N3 C5 -70.2(3) . . . . ?
C3 C4 N3 Na1 48.9(2) . . . . ?
N5 Na1 N3 C29 81.5(3) . . . . ?
N1 Na1 N3 C29 162.62(15) . . . . ?
N2 Na1 N3 C29 -135.98(17) . . . . ?
N7 Na1 N3 C29 -26.39(15) . . . . ?
N4 Na1 N3 C29 103.24(17) . . . . ?
N5 Na1 N3 C5 -41.2(3) . . . . ?
N1 Na1 N3 C5 39.92(17) . . . . ?
N2 Na1 N3 C5 101.32(16) . . . . ?
N7 Na1 N3 C5 -149.09(16) . . . . ?
N4 Na1 N3 C5 -19.46(14) . . . . ?
N5 Na1 N3 C4 -160.4(2) . . . . ?
N1 Na1 N3 C4 -79.31(16) . . . . ?
N2 Na1 N3 C4 -17.90(14) . . . . ?
N7 Na1 N3 C4 91.69(15) . . . . ?
N4 Na1 N3 C4 -138.68(16) . . . . ?
C29 N3 C5 C6 -75.9(2) . . . . ?
C4 N3 C5 C6 164.4(2) . . . . ?
Na1 N3 C5 C6 49.3(2) . . . . ?
N3 C5 C6 N4 -61.9(3) . . . . ?
C5 C6 N4 C39 170.0(2) . . . . ?
C5 C6 N4 C7 -73.3(2) . . . . ?
C5 C6 N4 Na1 37.0(2) . . . . ?
N3 Na1 N4 C39 -134.23(18) . . . . ?
N5 Na1 N4 C39 38.20(18) . . . . ?
N1 Na1 N4 C39 104.39(18) . . . . ?
N2 Na1 N4 C39 161.97(16) . . . . ?
N7 Na1 N4 C39 -83.03(18) . . . . ?
N3 Na1 N4 C6 -9.34(14) . . . . ?
N5 Na1 N4 C6 163.08(14) . . . . ?
N1 Na1 N4 C6 -130.72(15) . . . . ?
N2 Na1 N4 C6 -73.15(15) . . . . ?
N7 Na1 N4 C6 41.86(16) . . . . ?
N3 Na1 N4 C7 106.16(14) . . . . ?
N5 Na1 N4 C7 -81.42(14) . . . . ?
N1 Na1 N4 C7 -15.23(13) . . . . ?
N2 Na1 N4 C7 42.35(15) . . . . ?
N7 Na1 N4 C7 157.35(13) . . . . ?
C39 N4 C7 C8 -85.1(2) . . . . ?
C6 N4 C7 C8 156.8(2) . . . . ?
Na1 N4 C7 C8 45.0(2) . . . . ?
C9 N1 C8 C7 161.77(19) . . . . ?
C1 N1 C8 C7 -76.9(2) . . . . ?
Na1 N1 C8 C7 46.6(2) . . . . ?
N4 C7 C8 N1 -67.2(3) . . . . ?
C1 N1 C9 C10 170.88(19) . . . . ?
C8 N1 C9 C10 -67.5(3) . . . . ?
Na1 N1 C9 C10 51.0(2) . . . . ?
N1 C9 C10 N5 -36.5(3) . . . . ?
N1 C9 C10 C18 145.5(2) . . . . ?
C18 C10 N5 C11 -2.1(3) . . . . ?
C9 C10 N5 C11 -179.9(2) . . . . ?
C18 C10 N5 Na1 177.35(18) . . . . ?
C9 C10 N5 Na1 -0.5(3) . . . . ?
N3 Na1 N5 C10 109.8(2) . . . . ?
N1 Na1 N5 C10 20.44(16) . . . . ?
N2 Na1 N5 C10 -26.92(19) . . . . ?
N7 Na1 N5 C10 -152.16(16) . . . . ?
N4 Na1 N5 C10 89.40(17) . . . . ?
N3 Na1 N5 C11 -70.8(3) . . . . ?
N1 Na1 N5 C11 -160.2(2) . . . . ?
N2 Na1 N5 C11 152.44(18) . . . . ?
N7 Na1 N5 C11 27.2(2) . . . . ?
N4 Na1 N5 C11 -91.23(19) . . . . ?
C10 N5 C11 C12 179.3(2) . . . . ?
Na1 N5 C11 C12 0.0(3) . . . . ?
C10 N5 C11 C16 -0.5(3) . . . . ?
Na1 N5 C11 C16 -179.80(17) . . . . ?
N5 C11 C12 C13 177.9(2) . . . . ?
C16 C11 C12 C13 -2.3(4) . . . . ?
C11 C12 C13 C14 0.2(4) . . . . ?
C12 C13 C14 C15 1.1(4) . . . . ?
C13 C14 C15 C16 -0.4(4) . . . . ?
C14 C15 C16 C17 178.5(2) . . . . ?
C14 C15 C16 C11 -1.7(4) . . . . ?
N5 C11 C16 C15 -177.2(2) . . . . ?
C12 C11 C16 C15 3.0(3) . . . . ?
N5 C11 C16 C17 2.6(3) . . . . ?
C12 C11 C16 C17 -177.1(2) . . . . ?
C15 C16 C17 C18 177.6(2) . . . . ?
C11 C16 C17 C18 -2.3(3) . . . . ?
C16 C17 C18 C10 0.0(4) . . . . ?
N5 C10 C18 C17 2.4(4) . . . . ?
C9 C10 C18 C17 -179.8(2) . . . . ?
C2 N2 C19 C20 -66.9(3) . . . . ?
C3 N2 C19 C20 173.2(2) . . . . ?
Na1 N2 C19 C20 58.7(2) . . . . ?
N2 C19 C20 N6 -42.6(3) . . . . ?
N2 C19 C20 C28 141.2(2) . . . . ?
C28 C20 N6 C21 1.8(3) . . . . ?
C19 C20 N6 C21 -174.3(2) . . . . ?
C20 N6 C21 C22 -176.6(2) . . . . ?
C20 N6 C21 C26 3.4(3) . . . . ?
N6 C21 C22 C23 -179.0(2) . . . . ?
C26 C21 C22 C23 1.0(4) . . . . ?
C21 C22 C23 C24 0.4(4) . . . . ?
C22 C23 C24 C25 -1.6(4) . . . . ?
C23 C24 C25 C26 1.4(4) . . . . ?
C24 C25 C26 C27 -175.9(2) . . . . ?
C24 C25 C26 C21 0.0(4) . . . . ?
N6 C21 C26 C27 -5.0(3) . . . . ?
C22 C21 C26 C27 175.0(2) . . . . ?
N6 C21 C26 C25 178.8(2) . . . . ?
C22 C21 C26 C25 -1.2(3) . . . . ?
C25 C26 C27 C28 177.4(2) . . . . ?
C21 C26 C27 C28 1.4(3) . . . . ?
C26 C27 C28 C20 3.4(4) . . . . ?
N6 C20 C28 C27 -5.3(4) . . . . ?
C19 C20 C28 C27 170.8(2) . . . . ?
C5 N3 C29 C30 157.9(2) . . . . ?
C4 N3 C29 C30 -81.1(3) . . . . ?
Na1 N3 C29 C30 34.3(3) . . . . ?
N3 C29 C30 N7 -17.0(3) . . . . ?
N3 C29 C30 C38 168.9(2) . . . . ?
C38 C30 N7 C31 -0.2(3) . . . . ?
C29 C30 N7 C31 -173.9(2) . . . . ?
C38 C30 N7 Na1 165.57(19) . . . . ?
C29 C30 N7 Na1 -8.1(3) . . . . ?
N3 Na1 N7 C30 18.62(16) . . . . ?
N5 Na1 N7 C30 -138.81(16) . . . . ?
N2 Na1 N7 C30 86.80(17) . . . . ?
N4 Na1 N7 C30 -34.44(18) . . . . ?
N3 Na1 N7 C31 -177.1(2) . . . . ?
N5 Na1 N7 C31 25.5(2) . . . . ?
N2 Na1 N7 C31 -108.91(19) . . . . ?
N4 Na1 N7 C31 129.85(18) . . . . ?
C30 N7 C31 C32 179.8(2) . . . . ?
Na1 N7 C31 C32 16.0(3) . . . . ?
C30 N7 C31 C36 2.1(3) . . . . ?
Na1 N7 C31 C36 -161.63(17) . . . . ?
N7 C31 C32 C33 -176.8(2) . . . . ?
C36 C31 C32 C33 0.9(4) . . . . ?
C31 C32 C33 C34 -0.2(4) . . . . ?
C32 C33 C34 C35 -0.3(4) . . . . ?
C33 C34 C35 C36 0.1(4) . . . . ?
C34 C35 C36 C37 178.9(2) . . . . ?
C34 C35 C36 C31 0.6(4) . . . . ?
N7 C31 C36 C37 -1.9(3) . . . . ?
C32 C31 C36 C37 -179.5(2) . . . . ?
N7 C31 C36 C35 176.5(2) . . . . ?
C32 C31 C36 C35 -1.1(3) . . . . ?
C35 C36 C37 C38 -178.6(2) . . . . ?
C31 C36 C37 C38 -0.2(4) . . . . ?
C36 C37 C38 C30 2.0(4) . . . . ?
N7 C30 C38 C37 -1.8(4) . . . . ?
C29 C30 C38 C37 172.0(2) . . . . ?
C6 N4 C39 C40 -76.3(3) . . . . ?
C7 N4 C39 C40 164.7(2) . . . . ?
Na1 N4 C39 C40 46.9(3) . . . . ?
N4 C39 C40 N8 10.8(4) . . . . ?
N4 C39 C40 C48 -168.5(2) . . . . ?
C48 C40 N8 C41 2.1(4) . . . . ?
C39 C40 N8 C41 -177.2(2) . . . . ?
C40 N8 C41 C46 0.0(4) . . . . ?
C40 N8 C41 C42 176.7(2) . . . . ?
N8 C41 C42 C43 -175.1(2) . . . . ?
C46 C41 C42 C43 1.8(4) . . . . ?
C41 C42 C43 C44 -0.6(4) . . . . ?
C42 C43 C44 C45 -1.4(4) . . . . ?
C43 C44 C45 C46 2.0(4) . . . . ?
N8 C41 C46 C45 175.6(2) . . . . ?
C42 C41 C46 C45 -1.1(4) . . . . ?
N8 C41 C46 C47 -2.0(4) . . . . ?
C42 C41 C46 C47 -178.8(2) . . . . ?
C44 C45 C46 C41 -0.8(4) . . . . ?
C44 C45 C46 C47 176.7(2) . . . . ?
C41 C46 C47 C48 2.0(4) . . . . ?
C45 C46 C47 C48 -175.5(3) . . . . ?
C46 C47 C48 C40 -0.1(4) . . . . ?
N8 C40 C48 C47 -2.1(4) . . . . ?
C39 C40 C48 C47 177.2(2) . . . . ?
